data_7237442
loop_
_publ_author_name
'Cretu, C.'
'Andelescu, A. A.'
'Candreva, A.'
'Crispini, A.'
'Szerb, E. I.'
'La Deda, M.'

_publ_section_title
;
 Bisubstituted-biquinoline Cu(i) complexes: synthesis, mesomorphism and
 photophysical studies in solution and condensed states
;
_journal_issue 37
_journal_name_full 'Journal of Materials Chemistry C'
_journal_page_first 10073
_journal_paper_doi 10.1039/C8TC02999G
_journal_volume 6
_journal_year 2018
_chemical_formula_moiety 'C44 H32 N4 O8, Cl O4'
_chemical_formula_sum 'C44 H32 Cl Cu N4 O12'
_chemical_formula_weight 907.74
_space_group_crystal_system monoclinic
_space_group_IT_number 15
_space_group_name_Hall '-C 2yc'
_space_group_name_H-M_alt 'C 1 2/c 1'
_atom_sites_solution_hydrogens geom
_audit_creation_method SHELXL-2014/7
_audit_update_record
;
2018-05-26 deposited with the CCDC.
2018-08-29 downloaded from the CCDC.
;
_cell_angle_alpha 90
_cell_angle_beta 91.191(4)
_cell_angle_gamma 90
_cell_formula_units_Z 4
_cell_length_a 22.2948(13)
_cell_length_b 11.2922(5)
_cell_length_c 16.7094(7)
_cell_measurement_reflns_used 9981
_cell_measurement_temperature 100(2)
_cell_measurement_theta_max 24.95
_cell_measurement_theta_min 2.35
_cell_volume 4205.8(4)
_computing_cell_refinement 'Bruker SAINT'
_computing_data_collection 'Bruker APEX2'
_computing_data_reduction 'Bruker SAINT'
_computing_molecular_graphics 'SHELXL-2014/7 (Sheldrick, 2014)'
_computing_publication_material 'SHELXL-2014/7 (Sheldrick, 2014)'
_computing_structure_refinement 'SHELXL-2014/7 (Sheldrick, 2014)'
_computing_structure_solution 'SHELXL-2014/7 (Sheldrick, 2014)'
_diffrn_ambient_temperature 100(2)
_diffrn_measured_fraction_theta_full 0.990
_diffrn_measured_fraction_theta_max 0.990
_diffrn_measurement_device_type 'Bruker Apex-II CCD'
_diffrn_measurement_method 'omega scan'
_diffrn_radiation_monochromator graphite
_diffrn_radiation_type MoK\a
_diffrn_radiation_wavelength 0.71073
_diffrn_reflns_av_R_equivalents 0.0827
_diffrn_reflns_av_unetI/netI 0.0410
_diffrn_reflns_Laue_measured_fraction_full 0.990
_diffrn_reflns_Laue_measured_fraction_max 0.990
_diffrn_reflns_limit_h_max 26
_diffrn_reflns_limit_h_min -26
_diffrn_reflns_limit_k_max 13
_diffrn_reflns_limit_k_min -13
_diffrn_reflns_limit_l_max 19
_diffrn_reflns_limit_l_min -19
_diffrn_reflns_number 42338
_diffrn_reflns_point_group_measured_fraction_full 0.990
_diffrn_reflns_point_group_measured_fraction_max 0.990
_diffrn_reflns_theta_full 25.169
_diffrn_reflns_theta_max 25.169
_diffrn_reflns_theta_min 1.827
_diffrn_source 'fine-focus sealed tube'
_exptl_absorpt_coefficient_mu 0.652
_exptl_absorpt_correction_T_max 0.9734
_exptl_absorpt_correction_T_min 0.9351
_exptl_absorpt_correction_type multi-scan
_exptl_absorpt_process_details 'Bruker SADABS'
_exptl_crystal_colour 'dark green'
_exptl_crystal_density_diffrn 1.434
_exptl_crystal_description needl
_exptl_crystal_F_000 1864
_exptl_crystal_size_max 0.13
_exptl_crystal_size_mid 0.08
_exptl_crystal_size_min 0.06
_refine_diff_density_max 0.475
_refine_diff_density_min -0.493
_refine_diff_density_rms 0.066
_refine_ls_extinction_coef 0.00040(15)
_refine_ls_extinction_expression Fc^*^=kFc[1+0.001xFc^2^\l^3^/sin(2\q)]^-1/4^
_refine_ls_extinction_method 'SHELXL-2014/7 (Sheldrick 2014'
_refine_ls_goodness_of_fit_ref 1.007
_refine_ls_hydrogen_treatment constr
_refine_ls_matrix_type full
_refine_ls_number_parameters 304
_refine_ls_number_reflns 3746
_refine_ls_number_restraints 0
_refine_ls_restrained_S_all 1.007
_refine_ls_R_factor_all 0.0694
_refine_ls_R_factor_gt 0.0438
_refine_ls_shift/su_max 0.007
_refine_ls_shift/su_mean 0.001
_refine_ls_structure_factor_coef Fsqd
_refine_ls_weighting_details 'w=1/[\s^2^(Fo^2^)+(0.0588P)^2^+8.8965P] where P=(Fo^2^+2Fc^2^)/3'
_refine_ls_weighting_scheme calc
_refine_ls_wR_factor_gt 0.1054
_refine_ls_wR_factor_ref 0.1194
_reflns_Friedel_coverage 0.000
_reflns_number_gt 2821
_reflns_number_total 3746
_reflns_threshold_expression 'I > 2\s(I)'
_cod_data_source_file c8tc02999g2.cif
_cod_data_source_block CuL1_ClO4
_cod_original_sg_symbol_H-M 'C 2/c'
_cod_database_code 7237442
_shelx_shelxl_version_number 2014/7
_shelx_space_group_comment
;
The symmetry employed for this shelxl refinement is uniquely defined
by the following loop, which should always be used as a source of
symmetry information in preference to the above space-group names.
They are only intended as comments.
;

loop_
_space_group_symop_operation_xyz
'x, y, z'
'-x, y, -z+1/2'
'x+1/2, y+1/2, z'
'-x+1/2, y+1/2, -z+1/2'
'-x, -y, -z'
'x, -y, z-1/2'
'-x+1/2, -y+1/2, -z'
'x+1/2, -y+1/2, z-1/2'

loop_
_atom_site_label
_atom_site_type_symbol
_atom_site_fract_x
_atom_site_fract_y
_atom_site_fract_z
_atom_site_U_iso_or_equiv
_atom_site_adp_type
_atom_site_occupancy
_atom_site_site_symmetry_order
_atom_site_calc_flag
_atom_site_refinement_flags_posn
_atom_site_refinement_flags_adp
_atom_site_refinement_flags_occupancy
_atom_site_disorder_assembly
_atom_site_disorder_group
Cu1 Cu 0.5000 0.85770(4) 0.7500 0.02624(18) Uani 1 2 d S T P . .
N2 N 0.42060(11) 0.77312(19) 0.74572(13) 0.0235(5) Uani 1 1 d . . . . .
C13 C 0.34355(14) 0.6370(2) 0.69335(16) 0.0249(6) Uani 1 1 d . . . . .
N1 N 0.45828(11) 0.9514(2) 0.83538(13) 0.0258(6) Uani 1 1 d . . . . .
O1 O 0.36349(12) 1.1389(3) 1.07991(16) 0.0638(8) Uani 1 1 d . . . . .
C3 C 0.56826(18) 1.1560(3) 0.92412(18) 0.0411(9) Uani 1 1 d . . . . .
H3A H 0.6084 1.1759 0.9186 0.049 Uiso 1 1 calc R U . . .
C12 C 0.30018(14) 0.7014(2) 0.73637(16) 0.0261(7) Uani 1 1 d . . . . .
C5 C 0.47502(19) 1.1853(3) 0.99159(19) 0.0407(9) Uani 1 1 d . . . . .
H5A H 0.4530 1.2250 1.0299 0.049 Uiso 1 1 calc R U . . .
C11 C 0.31770(14) 0.7956(2) 0.78329(16) 0.0256(7) Uani 1 1 d . . . . .
H11A H 0.2895 0.8383 0.8115 0.031 Uiso 1 1 calc R U . . .
C17 C 0.40405(14) 0.6770(2) 0.69920(16) 0.0244(7) Uani 1 1 d . . . . .
C9 C 0.40096(14) 0.9227(2) 0.84255(16) 0.0247(7) Uani 1 1 d . . . . .
C1 C 0.48168(15) 1.0395(2) 0.88457(17) 0.0296(7) Uani 1 1 d . . . . .
C10 C 0.37885(14) 0.8268(2) 0.78824(16) 0.0249(7) Uani 1 1 d . . . . .
C14 C 0.33068(15) 0.5390(3) 0.64246(18) 0.0314(7) Uani 1 1 d . . . . .
H14A H 0.2914 0.5120 0.6368 0.038 Uiso 1 1 calc R U . . .
C8 C 0.36387(15) 0.9741(3) 0.89968(17) 0.0322(7) Uani 1 1 d . . . . .
H8A H 0.3240 0.9506 0.9029 0.039 Uiso 1 1 calc R U . . .
C6 C 0.44692(16) 1.0959(3) 0.94385(17) 0.0331(8) Uani 1 1 d . . . . .
C15 C 0.37528(15) 0.4840(3) 0.60189(18) 0.0333(8) Uani 1 1 d . . . . .
H15A H 0.3659 0.4205 0.5685 0.040 Uiso 1 1 calc R U . . .
C16 C 0.44927(14) 0.6180(2) 0.65749(17) 0.0268(7) Uani 1 1 d . . . . .
H16A H 0.4888 0.6439 0.6621 0.032 Uiso 1 1 calc R U . . .
C4 C 0.53357(19) 1.2130(3) 0.98164(19) 0.0437(10) Uani 1 1 d . . . . .
H4A H 0.5512 1.2712 1.0138 0.052 Uiso 1 1 calc R U . . .
C2 C 0.54234(16) 1.0700(3) 0.87567(18) 0.0347(8) Uani 1 1 d . . . . .
H2A H 0.5650 1.0324 0.8372 0.042 Uiso 1 1 calc R U . . .
C7 C 0.38628(16) 1.0590(3) 0.95079(18) 0.0363(8) Uani 1 1 d . . . . .
C19 C 0.23503(15) 0.6695(3) 0.73438(17) 0.0332(8) Uani 1 1 d . . . . .
C18 C 0.34684(18) 1.1031(4) 1.0157(2) 0.0517(11) Uani 1 1 d . . . . .
O2 O 0.28888(13) 1.0948(3) 0.99505(18) 0.0844(12) Uani 1 1 d . . . . .
O3 O 0.21532(11) 0.5705(2) 0.73587(14) 0.0482(7) Uani 1 1 d . . . . .
O4 O 0.20087(10) 0.7673(2) 0.73193(14) 0.0408(6) Uani 1 1 d . . . . .
C20 C 0.13624(16) 0.7501(4) 0.7341(3) 0.0653(13) Uani 1 1 d . . . . .
H20A H 0.1165 0.8256 0.7320 0.098 Uiso 1 1 calc R U . . .
H20B H 0.1234 0.7032 0.6890 0.098 Uiso 1 1 calc R U . . .
H20C H 0.1262 0.7100 0.7827 0.098 Uiso 1 1 calc R U . . .
C21 C 0.2476(2) 1.1166(6) 1.0601(3) 0.110(2) Uani 1 1 d . . . . .
H21A H 0.2070 1.1089 1.0404 0.165 Uiso 1 1 calc R U . . .
H21B H 0.2547 1.0600 1.1021 0.165 Uiso 1 1 calc R U . . .
H21C H 0.2537 1.1951 1.0806 0.165 Uiso 1 1 calc R U . . .
C22 C 0.43530(16) 0.5221(3) 0.60978(18) 0.0333(8) Uani 1 1 d . . . . .
H22A H 0.4654 0.4825 0.5828 0.040 Uiso 1 1 calc R U . . .
Cl1 Cl 0.26375(8) 0.7369(2) 0.99039(16) 0.0480(6) Uani 0.5 1 d . . P A 1
O5 O 0.3209(2) 0.7111(4) 0.9576(3) 0.0430(12) Uani 0.5 1 d . . P A 1
O6 O 0.2360(2) 0.7975(6) 0.9405(3) 0.0504(15) Uani 0.5 1 d . . P A 1
O7 O 0.2456(3) 0.6333(6) 1.0273(5) 0.078(2) Uani 0.5 1 d . . P A 1
O8 O 0.2156(3) 0.6830(7) 0.9337(4) 0.080(2) Uani 0.5 1 d . . P A 1

loop_
_atom_site_aniso_label
_atom_site_aniso_U_11
_atom_site_aniso_U_22
_atom_site_aniso_U_33
_atom_site_aniso_U_23
_atom_site_aniso_U_13
_atom_site_aniso_U_12
Cu1 0.0367(3) 0.0201(3) 0.0215(3) 0.000 -0.0099(2) 0.000
N2 0.0381(14) 0.0152(11) 0.0166(11) -0.0006(9) -0.0111(10) 0.0017(11)
C13 0.0396(18) 0.0165(13) 0.0184(14) 0.0019(12) -0.0064(12) -0.0027(13)
N1 0.0425(16) 0.0146(11) 0.0199(12) 0.0012(10) -0.0127(11) -0.0012(11)
O1 0.0564(17) 0.083(2) 0.0506(16) -0.0436(15) -0.0185(13) 0.0189(15)
C3 0.069(2) 0.0289(17) 0.0249(17) 0.0050(14) -0.0149(16) -0.0209(17)
C12 0.0397(18) 0.0204(15) 0.0180(14) 0.0040(12) -0.0071(13) -0.0056(13)
C5 0.077(3) 0.0205(16) 0.0243(17) -0.0043(13) -0.0200(17) 0.0019(17)
C11 0.0380(18) 0.0198(14) 0.0189(14) 0.0017(12) -0.0052(13) -0.0010(13)
C17 0.0388(18) 0.0163(14) 0.0177(14) 0.0015(11) -0.0112(13) 0.0009(12)
C9 0.0379(18) 0.0189(15) 0.0167(14) -0.0001(11) -0.0118(12) 0.0050(13)
C1 0.054(2) 0.0145(14) 0.0200(15) 0.0023(12) -0.0154(14) -0.0034(14)
C10 0.0368(17) 0.0197(14) 0.0177(14) 0.0001(11) -0.0103(13) 0.0032(13)
C14 0.0446(19) 0.0200(15) 0.0290(16) 0.0015(13) -0.0103(14) -0.0068(14)
C8 0.0417(19) 0.0294(16) 0.0248(16) -0.0082(13) -0.0157(14) 0.0124(14)
C6 0.059(2) 0.0203(15) 0.0188(15) -0.0016(12) -0.0177(15) 0.0059(15)
C15 0.053(2) 0.0186(15) 0.0279(16) -0.0059(13) -0.0095(15) -0.0023(15)
C16 0.0360(17) 0.0211(15) 0.0231(15) -0.0009(12) -0.0074(13) 0.0012(13)
C4 0.088(3) 0.0187(16) 0.0239(17) 0.0015(13) -0.0213(18) -0.0153(18)
C2 0.057(2) 0.0233(16) 0.0234(16) 0.0035(13) -0.0115(15) -0.0126(15)
C7 0.052(2) 0.0276(17) 0.0279(17) -0.0106(13) -0.0210(15) 0.0165(16)
C19 0.045(2) 0.036(2) 0.0185(15) -0.0024(13) 0.0019(14) -0.0133(16)
C18 0.057(2) 0.057(2) 0.040(2) -0.0291(18) -0.0276(18) 0.0297(19)
O2 0.0518(18) 0.130(3) 0.070(2) -0.071(2) -0.0188(15) 0.0307(18)
O3 0.0602(16) 0.0375(14) 0.0467(15) -0.0022(11) -0.0074(12) -0.0224(12)
O4 0.0318(13) 0.0421(14) 0.0488(15) -0.0068(11) 0.0090(11) -0.0084(11)
C20 0.038(2) 0.072(3) 0.087(3) -0.035(3) 0.021(2) -0.019(2)
C21 0.054(3) 0.177(6) 0.099(4) -0.098(4) -0.009(3) 0.023(3)
C22 0.051(2) 0.0227(16) 0.0259(16) -0.0046(13) -0.0069(14) 0.0065(15)
Cl1 0.0368(16) 0.0332(12) 0.0751(17) 0.0122(11) 0.0227(12) 0.0023(11)
O5 0.038(3) 0.044(3) 0.048(3) 0.017(2) 0.016(2) 0.010(2)
O6 0.049(4) 0.050(4) 0.052(4) 0.026(3) -0.013(3) -0.004(3)
O7 0.060(4) 0.045(4) 0.131(7) 0.043(4) 0.029(4) 0.018(3)
O8 0.062(4) 0.113(6) 0.065(4) -0.020(4) -0.033(3) -0.006(4)

loop_
_atom_type_symbol
_atom_type_description
_atom_type_scat_dispersion_real
_atom_type_scat_dispersion_imag
_atom_type_scat_source
C C 0.0033 0.0016 'International Tables Vol C Tables 4.2.6.8 and 6.1.1.4'
H H 0.0000 0.0000 'International Tables Vol C Tables 4.2.6.8 and 6.1.1.4'
N N 0.0061 0.0033 'International Tables Vol C Tables 4.2.6.8 and 6.1.1.4'
O O 0.0106 0.0060 'International Tables Vol C Tables 4.2.6.8 and 6.1.1.4'
Cl Cl 0.1484 0.1585 'International Tables Vol C Tables 4.2.6.8 and 6.1.1.4'
Cu Cu 0.3201 1.2651 'International Tables Vol C Tables 4.2.6.8 and 6.1.1.4'

loop_
_geom_angle_atom_site_label_1
_geom_angle_atom_site_label_2
_geom_angle_atom_site_label_3
_geom_angle
_geom_angle_site_symmetry_1
_geom_angle_site_symmetry_3
N2 Cu1 N2 123.30(13) 2_656 .
N2 Cu1 N1 81.71(10) 2_656 2_656
N2 Cu1 N1 129.93(9) . 2_656
N2 Cu1 N1 129.93(9) 2_656 .
N2 Cu1 N1 81.72(10) . .
N1 Cu1 N1 116.78(13) 2_656 .
C10 N2 C17 118.5(3) . .
C10 N2 Cu1 112.97(18) . .
C17 N2 Cu1 128.2(2) . .
C12 C13 C14 124.9(3) . .
C12 C13 C17 117.2(3) . .
C14 C13 C17 117.9(3) . .
C9 N1 C1 118.3(3) . .
C9 N1 Cu1 113.24(18) . .
C1 N1 Cu1 128.5(2) . .
C2 C3 C4 119.6(4) . .
C11 C12 C13 119.9(3) . .
C11 C12 C19 117.6(3) . .
C13 C12 C19 122.5(3) . .
C4 C5 C6 120.6(3) . .
C12 C11 C10 119.4(3) . .
N2 C17 C16 117.7(3) . .
N2 C17 C13 122.0(3) . .
C16 C17 C13 120.3(3) . .
N1 C9 C8 122.9(3) . .
N1 C9 C10 115.5(3) . .
C8 C9 C10 121.6(3) . .
N1 C1 C2 117.7(3) . .
N1 C1 C6 122.1(3) . .
C2 C1 C6 120.2(3) . .
N2 C10 C11 122.8(3) . .
N2 C10 C9 115.5(3) . .
C11 C10 C9 121.7(3) . .
C15 C14 C13 120.7(3) . .
C7 C8 C9 120.1(3) . .
C1 C6 C7 117.3(3) . .
C1 C6 C5 117.9(3) . .
C7 C6 C5 124.8(3) . .
C14 C15 C22 121.0(3) . .
C22 C16 C17 120.3(3) . .
C5 C4 C3 121.6(3) . .
C3 C2 C1 120.1(3) . .
C8 C7 C6 119.3(3) . .
C8 C7 C18 118.2(3) . .
C6 C7 C18 122.4(3) . .
O3 C19 O4 124.0(3) . .
O3 C19 C12 125.3(3) . .
O4 C19 C12 110.7(3) . .
O1 C18 O2 122.4(4) . .
O1 C18 C7 125.8(3) . .
O2 C18 C7 111.7(3) . .
C18 O2 C21 114.7(3) . .
C19 O4 C20 116.8(3) . .
C16 C22 C15 119.8(3) . .
Cl1 Cl1 O6 73.2(5) 7_567 7_567
Cl1 Cl1 O6 70.8(4) 7_567 .
O6 Cl1 O6 144.0(2) 7_567 .
Cl1 Cl1 O7 83.9(4) 7_567 .
O6 Cl1 O7 46.0(4) 7_567 .
O6 Cl1 O7 128.4(4) . .
Cl1 Cl1 O5 168.1(5) 7_567 .
O6 Cl1 O5 108.1(4) 7_567 .
O6 Cl1 O5 107.1(4) . .
O7 Cl1 O5 105.7(3) . .
Cl1 Cl1 O7 66.1(4) 7_567 7_567
O6 Cl1 O7 119.6(4) 7_567 7_567
O6 Cl1 O7 42.6(4) . 7_567
O7 Cl1 O7 150.03(17) . 7_567
O5 Cl1 O7 104.1(3) . 7_567
Cl1 Cl1 O8 81.7(5) 7_567 .
O6 Cl1 O8 116.5(4) 7_567 .
O6 Cl1 O8 58.1(4) . .
O7 Cl1 O8 74.6(5) . .
O5 Cl1 O8 107.4(4) . .
O7 Cl1 O8 99.9(5) 7_567 .
Cl1 Cl1 O8 70.7(5) 7_567 7_567
O6 Cl1 O8 55.9(4) 7_567 7_567
O6 Cl1 O8 110.5(4) . 7_567
O7 Cl1 O8 101.8(5) . 7_567
O5 Cl1 O8 100.0(3) . 7_567
O7 Cl1 O8 69.3(5) 7_567 7_567
O8 Cl1 O8 152.36(14) . 7_567
O7 O6 Cl1 75.7(6) 7_567 7_567
O7 O6 Cl1 83.0(6) 7_567 .
Cl1 O6 Cl1 36.0(2) 7_567 .
O7 O6 O8 152.2(8) 7_567 .
Cl1 O6 O8 76.8(4) 7_567 .
Cl1 O6 O8 72.2(4) . .
O6 O7 Cl1 58.3(4) 7_567 .
O6 O7 Cl1 54.4(4) 7_567 7_567
Cl1 O7 Cl1 29.97(17) . 7_567
O6 O7 O8 111.0(6) 7_567 .
Cl1 O7 O8 56.7(4) . .
Cl1 O7 O8 58.2(3) 7_567 .
O6 O8 Cl1 49.7(3) . .
O6 O8 Cl1 47.2(3) . 7_567
Cl1 O8 Cl1 27.64(14) . 7_567
O6 O8 O7 96.2(4) . .
Cl1 O8 O7 48.8(3) . .
Cl1 O8 O7 52.5(3) 7_567 .

loop_
_geom_bond_atom_site_label_1
_geom_bond_atom_site_label_2
_geom_bond_distance
_geom_bond_site_symmetry_2
Cu1 N2 2.011(2) 2_656
Cu1 N2 2.011(2) .
Cu1 N1 2.019(2) 2_656
Cu1 N1 2.019(2) .
N2 C10 1.329(4) .
N2 C17 1.381(3) .
C13 C12 1.418(4) .
C13 C14 1.421(4) .
C13 C17 1.424(4) .
N1 C9 1.326(4) .
N1 C1 1.386(4) .
O1 C18 1.198(4) .
C3 C2 1.383(4) .
C3 C4 1.402(5) .
C12 C11 1.373(4) .
C12 C19 1.496(4) .
C5 C4 1.356(5) .
C5 C6 1.424(4) .
C11 C10 1.409(4) .
C17 C16 1.405(4) .
C9 C8 1.402(4) .
C9 C10 1.490(4) .
C1 C2 1.406(5) .
C1 C6 1.421(4) .
C14 C15 1.364(4) .
C8 C7 1.372(4) .
C6 C7 1.422(5) .
C15 C22 1.409(4) .
C16 C22 1.377(4) .
C7 C18 1.496(5) .
C19 O3 1.202(4) .
C19 O4 1.341(4) .
C18 O2 1.334(5) .
O2 C21 1.460(5) .
O4 C20 1.455(4) .
Cl1 Cl1 0.758(3) 7_567
Cl1 O6 1.219(6) 7_567
Cl1 O6 1.235(6) .
Cl1 O7 1.388(6) .
Cl1 O5 1.427(5) .
Cl1 O7 1.509(6) 7_567
Cl1 O8 1.542(6) .
Cl1 O8 1.617(7) 7_567
O6 O7 1.029(9) 7_567
O6 Cl1 1.219(6) 7_567
O6 O8 1.375(9) .
O7 O6 1.029(9) 7_567
O7 Cl1 1.509(6) 7_567
O7 O8 1.778(10) .
O8 Cl1 1.616(7) 7_567

loop_
_geom_torsion_atom_site_label_1
_geom_torsion_atom_site_label_2
_geom_torsion_atom_site_label_3
_geom_torsion_atom_site_label_4
_geom_torsion
_geom_torsion_site_symmetry_1
_geom_torsion_site_symmetry_4
C14 C13 C12 C11 -179.4(3) . .
C17 C13 C12 C11 -2.2(4) . .
C14 C13 C12 C19 2.0(4) . .
C17 C13 C12 C19 179.2(3) . .
C13 C12 C11 C10 -0.2(4) . .
C19 C12 C11 C10 178.6(2) . .
C10 N2 C17 C16 -177.2(2) . .
Cu1 N2 C17 C16 10.1(4) . .
C10 N2 C17 C13 2.4(4) . .
Cu1 N2 C17 C13 -170.39(19) . .
C12 C13 C17 N2 1.1(4) . .
C14 C13 C17 N2 178.5(2) . .
C12 C13 C17 C16 -179.4(3) . .
C14 C13 C17 C16 -1.9(4) . .
C1 N1 C9 C8 -2.6(4) . .
Cu1 N1 C9 C8 178.1(2) . .
C1 N1 C9 C10 -179.6(2) . .
Cu1 N1 C9 C10 1.1(3) . .
C9 N1 C1 C2 -179.3(2) . .
Cu1 N1 C1 C2 -0.1(4) . .
C9 N1 C1 C6 2.5(4) . .
Cu1 N1 C1 C6 -178.3(2) . .
C17 N2 C10 C11 -4.9(4) . .
Cu1 N2 C10 C11 168.9(2) . .
C17 N2 C10 C9 174.7(2) . .
Cu1 N2 C10 C9 -11.5(3) . .
C12 C11 C10 N2 3.9(4) . .
C12 C11 C10 C9 -175.7(2) . .
N1 C9 C10 N2 7.1(4) . .
C8 C9 C10 N2 -170.0(2) . .
N1 C9 C10 C11 -173.3(2) . .
C8 C9 C10 C11 9.7(4) . .
C12 C13 C14 C15 178.4(3) . .
C17 C13 C14 C15 1.2(4) . .
N1 C9 C8 C7 0.7(4) . .
C10 C9 C8 C7 177.5(3) . .
N1 C1 C6 C7 -0.5(4) . .
C2 C1 C6 C7 -178.7(3) . .
N1 C1 C6 C5 179.9(3) . .
C2 C1 C6 C5 1.7(4) . .
C4 C5 C6 C1 -1.6(4) . .
C4 C5 C6 C7 178.7(3) . .
C13 C14 C15 C22 0.5(4) . .
N2 C17 C16 C22 -179.6(2) . .
C13 C17 C16 C22 0.9(4) . .
C6 C5 C4 C3 0.6(5) . .
C2 C3 C4 C5 0.5(5) . .
C4 C3 C2 C1 -0.5(4) . .
N1 C1 C2 C3 -178.9(3) . .
C6 C1 C2 C3 -0.7(4) . .
C9 C8 C7 C6 1.4(4) . .
C9 C8 C7 C18 -174.3(3) . .
C1 C6 C7 C8 -1.5(4) . .
C5 C6 C7 C8 178.2(3) . .
C1 C6 C7 C18 174.1(3) . .
C5 C6 C7 C18 -6.3(5) . .
C11 C12 C19 O3 -138.4(3) . .
C13 C12 C19 O3 40.3(4) . .
C11 C12 C19 O4 40.7(4) . .
C13 C12 C19 O4 -140.6(3) . .
C8 C7 C18 O1 150.1(4) . .
C6 C7 C18 O1 -25.5(6) . .
C8 C7 C18 O2 -28.0(5) . .
C6 C7 C18 O2 156.4(3) . .
O1 C18 O2 C21 -8.2(7) . .
C7 C18 O2 C21 169.9(4) . .
O3 C19 O4 C20 2.2(5) . .
C12 C19 O4 C20 -176.8(3) . .
C17 C16 C22 C15 0.9(4) . .
C14 C15 C22 C16 -1.6(4) . .
Cl1 Cl1 O6 O7 75.3(6) 7_567 7_567
O6 Cl1 O6 O7 75.3(6) 7_567 7_567
O7 Cl1 O6 O7 140.5(3) . 7_567
O5 Cl1 O6 O7 -92.4(6) . 7_567
O8 Cl1 O6 O7 167.3(7) . 7_567
O8 Cl1 O6 O7 15.5(7) 7_567 7_567
O6 Cl1 O6 Cl1 -0.008(1) 7_567 7_567
O7 Cl1 O6 Cl1 65.2(6) . 7_567
O5 Cl1 O6 Cl1 -167.7(5) . 7_567
O7 Cl1 O6 Cl1 -75.3(6) 7_567 7_567
O8 Cl1 O6 Cl1 92.1(5) . 7_567
O8 Cl1 O6 Cl1 -59.7(4) 7_567 7_567
Cl1 Cl1 O6 O8 -92.1(5) 7_567 .
O6 Cl1 O6 O8 -92.1(5) 7_567 .
O7 Cl1 O6 O8 -26.8(7) . .
O5 Cl1 O6 O8 100.2(4) . .
O7 Cl1 O6 O8 -167.3(7) 7_567 .
O8 Cl1 O6 O8 -151.8(2) 7_567 .
Cl1 Cl1 O7 O6 -72.5(6) 7_567 7_567
O6 Cl1 O7 O6 -132.1(4) . 7_567
O5 Cl1 O7 O6 100.3(6) . 7_567
O7 Cl1 O7 O6 -72.5(6) 7_567 7_567
O8 Cl1 O7 O6 -155.5(6) . 7_567
O8 Cl1 O7 O6 -3.7(6) 7_567 7_567
O6 Cl1 O7 Cl1 72.5(6) 7_567 7_567
O6 Cl1 O7 Cl1 -59.6(5) . 7_567
O5 Cl1 O7 Cl1 172.8(6) . 7_567
O7 Cl1 O7 Cl1 0.007(2) 7_567 7_567
O8 Cl1 O7 Cl1 -83.0(5) . 7_567
O8 Cl1 O7 Cl1 68.8(5) 7_567 7_567
Cl1 Cl1 O7 O8 83.0(5) 7_567 .
O6 Cl1 O7 O8 155.5(6) 7_567 .
O6 Cl1 O7 O8 23.4(6) . .
O5 Cl1 O7 O8 -104.2(4) . .
O7 Cl1 O7 O8 83.0(5) 7_567 .
O8 Cl1 O7 O8 151.79(15) 7_567 .
O7 O6 O8 Cl1 -27.9(15) 7_567 .
Cl1 O6 O8 Cl1 -37.1(2) 7_567 .
O7 O6 O8 Cl1 9.2(14) 7_567 7_567
Cl1 O6 O8 Cl1 37.1(2) . 7_567
O7 O6 O8 O7 -11.7(18) 7_567 .
Cl1 O6 O8 O7 -20.9(4) 7_567 .
Cl1 O6 O8 O7 16.1(4) . .
Cl1 Cl1 O8 O6 72.5(5) 7_567 .
O6 Cl1 O8 O6 139.0(3) 7_567 .
O7 Cl1 O8 O6 158.5(5) . .
O5 Cl1 O8 O6 -99.6(5) . .
O7 Cl1 O8 O6 8.7(5) 7_567 .
O8 Cl1 O8 O6 72.5(5) 7_567 .
O6 Cl1 O8 Cl1 66.5(5) 7_567 7_567
O6 Cl1 O8 Cl1 -72.5(5) . 7_567
O7 Cl1 O8 Cl1 85.9(5) . 7_567
O5 Cl1 O8 Cl1 -172.2(5) . 7_567
O7 Cl1 O8 Cl1 -63.9(4) 7_567 7_567
O8 Cl1 O8 Cl1 0.000(1) 7_567 7_567
Cl1 Cl1 O8 O7 -85.9(5) 7_567 .
O6 Cl1 O8 O7 -19.4(5) 7_567 .
O6 Cl1 O8 O7 -158.5(5) . .
O5 Cl1 O8 O7 101.9(4) . .
O7 Cl1 O8 O7 -149.78(18) 7_567 .
O8 Cl1 O8 O7 -85.9(5) 7_567 .
O6 O7 O8 O6 5.8(9) 7_567 .
Cl1 O7 O8 O6 -16.4(4) . .
Cl1 O7 O8 O6 19.3(4) 7_567 .
O6 O7 O8 Cl1 22.2(6) 7_567 .
Cl1 O7 O8 Cl1 35.7(2) 7_567 .
O6 O7 O8 Cl1 -13.5(6) 7_567 7_567
Cl1 O7 O8 Cl1 -35.7(2) . 7_567
